data_1515096
loop_
_publ_author_name
'Lu, Zheng'
'Cramer, S. Alan'
'Jenkins, David M.'

_publ_section_title
;
 Exploiting a dimeric silver transmetallating reagent to synthesize
 macrocyclic tetracarbene complexes
;
_journal_issue 10
_journal_name_full 'Chemical Science'
_journal_page_first 3081
_journal_paper_doi 10.1039/c2sc20628e
_journal_volume 3
_journal_year 2012
_chemical_formula_sum 'C69 H54 Ag F9 N8 O9 S3'
_chemical_formula_weight 1514.25
_chemical_name_systematic
;
?
;
_space_group_IT_number 14
_symmetry_cell_setting monoclinic
_symmetry_space_group_name_Hall '-P 2ybc'
_symmetry_space_group_name_H-M 'P 1 21/c 1'
_atom_sites_solution_hydrogens geom
_atom_sites_solution_primary direct
_atom_sites_solution_secondary difmap
_audit_creation_method SHELXL-97
_cell_angle_alpha 90.00
_cell_angle_beta 96.3870(10)
_cell_angle_gamma 90.00
_cell_formula_units_Z 4
_cell_length_a 17.5330(12)
_cell_length_b 20.0767(14)
_cell_length_c 21.7131(15)
_cell_measurement_temperature 100(2)
_cell_volume 7595.7(9)
_computing_cell_refinement 'Bruker SAINT'
_computing_data_collection 'Bruker APEX2'
_computing_data_reduction 'Bruker SAINT'
_computing_molecular_graphics 'Bruker SHELXTL'
_computing_publication_material 'Bruker SHELXTL'
_computing_structure_refinement 'SHELXL-97 (Sheldrick, 2008)'
_computing_structure_solution 'SHELXS-97 (Sheldrick, 2008)'
_diffrn_ambient_temperature 100(2)
_diffrn_measured_fraction_theta_full 0.941
_diffrn_measured_fraction_theta_max 0.941
_diffrn_measurement_device_type 'Bruker Apex II CCD'
_diffrn_measurement_method '\w scan'
_diffrn_radiation_monochromator graphite
_diffrn_radiation_source 'fine-focus sealed tube'
_diffrn_radiation_type MoK\a
_diffrn_radiation_wavelength 0.71073
_diffrn_reflns_av_R_equivalents 0.0745
_diffrn_reflns_av_sigmaI/netI 0.0800
_diffrn_reflns_limit_h_max 23
_diffrn_reflns_limit_h_min -22
_diffrn_reflns_limit_k_max 26
_diffrn_reflns_limit_k_min -26
_diffrn_reflns_limit_l_max 29
_diffrn_reflns_limit_l_min -29
_diffrn_reflns_number 88183
_diffrn_reflns_theta_full 28.65
_diffrn_reflns_theta_max 28.65
_diffrn_reflns_theta_min 1.39
_exptl_absorpt_coefficient_mu 0.426
_exptl_absorpt_correction_T_max 0.9831
_exptl_absorpt_correction_T_min 0.9831
_exptl_absorpt_correction_type multi-scan
_exptl_absorpt_process_details SADABS
_exptl_crystal_density_diffrn 1.324
_exptl_crystal_density_method 'not measured'
_exptl_crystal_F_000 3088
_exptl_crystal_size_max 0.04
_exptl_crystal_size_mid 0.04
_exptl_crystal_size_min 0.04
_platon_squeeze_details ' ?'
_refine_diff_density_max 2.707
_refine_diff_density_min -0.958
_refine_diff_density_rms 0.094
_refine_ls_extinction_method none
_refine_ls_goodness_of_fit_ref 1.005
_refine_ls_hydrogen_treatment constr
_refine_ls_matrix_type full
_refine_ls_number_parameters 892
_refine_ls_number_reflns 18384
_refine_ls_number_restraints 0
_refine_ls_restrained_S_all 1.005
_refine_ls_R_factor_all 0.1069
_refine_ls_R_factor_gt 0.0652
_refine_ls_shift/su_max 0.002
_refine_ls_shift/su_mean 0.000
_refine_ls_structure_factor_coef Fsqd
_refine_ls_weighting_details 'calc w=1/[\s^2^(Fo^2^)+(0.0985P)^2^+0.0000P] where P=(Fo^2^+2Fc^2^)/3'
_refine_ls_weighting_scheme calc
_refine_ls_wR_factor_gt 0.1645
_refine_ls_wR_factor_ref 0.1807
_reflns_number_gt 11100
_reflns_number_total 18384
_reflns_threshold_expression >2sigma(I)
_cod_data_source_file c2sc20628e.txt
_cod_data_source_block 2
_cod_depositor_comments
;
The following automatic conversions were performed:

'_symmetry_cell_setting' value 'Monoclinic' changed to 'monoclinic'
according to
/usr/data/users/saulius/automatic-downloads/retrospective/RSC/lib/dictionaries/cif_core.dic
dictionary named 'cif_core.dic' version 2.4.2 from 2011-04-26.

Automatic conversion script
Id: cif_fix_values 2281 2013-09-26 08:29:07Z andrius 
;
_cod_original_sg_symbol_H-M 'p 21/c'
_cod_database_code 1515096

loop_
_symmetry_equiv_pos_as_xyz
'x, y, z'
'-x, y+1/2, -z+1/2'
'-x, -y, -z'
'x, -y-1/2, z-1/2'

loop_
_atom_site_label
_atom_site_type_symbol
_atom_site_fract_x
_atom_site_fract_y
_atom_site_fract_z
_atom_site_U_iso_or_equiv
_atom_site_adp_type
_atom_site_occupancy
_atom_site_symmetry_multiplicity
_atom_site_calc_flag
_atom_site_refinement_flags
Ag1 Ag 0.803967(16) 0.372407(13) 0.028386(12) 0.02947(10) Uani 1 1 d .
S1 S 0.96821(6) 0.59022(5) 0.03762(6) 0.0444(3) Uani 1 1 d .
S2 S 0.61441(6) 0.31863(6) 0.05743(5) 0.0472(3) Uani 1 1 d .
S3 S 0.08015(10) 0.42790(8) 0.24635(9) 0.0831(5) Uani 1 1 d .
F4 F 0.92720(14) 0.69079(13) 0.10447(12) 0.0526(6) Uani 1 1 d .
O4 O 0.6743(2) 0.33031(19) 0.10568(15) 0.0724(11) Uani 1 1 d .
C2 C 0.7638(2) 0.46926(18) 0.01107(17) 0.0289(8) Uani 1 1 d .
O6 O 0.6401(2) 0.31949(16) -0.00304(14) 0.0535(8) Uani 1 1 d .
F5 F 1.00642(18) 0.71653(13) 0.04084(17) 0.0799(10) Uani 1 1 d .
N6 N 0.73458(17) 0.51116(14) 0.05000(14) 0.0282(7) Uani 1 1 d .
F2 F 0.5356(3) 0.2130(3) 0.0242(2) 0.156(2) Uani 1 1 d .
C1 C 0.8616(2) 0.28141(18) 0.04188(16) 0.0274(8) Uani 1 1 d .
N1 N 0.92451(17) 0.26799(14) 0.08216(14) 0.0282(7) Uani 1 1 d .
N2 N 0.84789(16) 0.22363(14) 0.01121(13) 0.0263(6) Uani 1 1 d .
N8 N 0.91390(17) 0.35880(14) 0.15254(14) 0.0281(7) Uani 1 1 d .
F6 F 0.8876(2) 0.69782(16) 0.00782(15) 0.0789(9) Uani 1 1 d .
N5 N 0.76217(16) 0.50454(14) -0.04305(13) 0.0277(7) Uani 1 1 d .
F1 F 0.6495(4) 0.19401(19) 0.0604(2) 0.1281(18) Uani 1 1 d .
O9 O 0.90218(17) 0.55630(16) 0.05375(16) 0.0547(8) Uani 1 1 d .
N7 N 0.84472(18) 0.44387(15) 0.16840(14) 0.0313(7) Uani 1 1 d .
F3 F 0.5711(4) 0.2185(3) 0.1216(2) 0.169(3) Uani 1 1 d .
O8 O 0.9802(3) 0.58619(17) -0.02469(19) 0.0925(15) Uani 1 1 d .
N3 N 0.76816(16) 0.30477(15) -0.11429(13) 0.0272(7) Uani 1 1 d .
N4 N 0.76822(17) 0.41210(15) -0.11282(13) 0.0295(7) Uani 1 1 d .
O1 O 0.0774(2) 0.3620(3) 0.2227(3) 0.117(2) Uani 1 1 d .
O7 O 1.0366(2) 0.58266(18) 0.0807(2) 0.0806(13) Uani 1 1 d .
C9 C 0.7820(2) 0.21266(19) -0.03598(17) 0.0306(8) Uani 1 1 d .
H9A H 0.7370 0.2364 -0.0229 0.037 Uiso 1 1 calc R
H9B H 0.7697 0.1645 -0.0373 0.037 Uiso 1 1 calc R
C43 C 0.7709(2) 0.40657(18) 0.25436(17) 0.0316(8) Uani 1 1 d .
C14 C 0.7318(2) 0.56850(18) -0.03692(18) 0.0311(8) Uani 1 1 d .
C6 C 0.7946(2) 0.48017(18) -0.09839(17) 0.0319(8) Uani 1 1 d .
H6A H 0.7785 0.5097 -0.1340 0.038 Uiso 1 1 calc R
H6B H 0.8513 0.4809 -0.0910 0.038 Uiso 1 1 calc R
C10 C 0.7940(2) 0.23579(18) -0.10220(17) 0.0294(8) Uani 1 1 d .
H10A H 0.8491 0.2324 -0.1078 0.035 Uiso 1 1 calc R
H10B H 0.7653 0.2059 -0.1327 0.035 Uiso 1 1 calc R
C5 C 0.9664(2) 0.31570(18) 0.12383(17) 0.0317(8) Uani 1 1 d .
H5A H 0.9993 0.2914 0.1564 0.038 Uiso 1 1 calc R
H5B H 1.0001 0.3431 0.1003 0.038 Uiso 1 1 calc R
C16 C 0.8240(2) 0.39320(18) 0.20739(16) 0.0303(8) Uani 1 1 d .
C13 C 0.7148(2) 0.57270(18) 0.02209(18) 0.0296(8) Uani 1 1 d .
C4 C 0.8116(2) 0.35833(17) -0.10090(16) 0.0283(8) Uani 1 1 d .
H4 H 0.8645 0.3582 -0.0855 0.034 Uiso 1 1 calc R
C12 C 0.8999(2) 0.17361(17) 0.03129(17) 0.0269(8) Uani 1 1 d .
C7 C 0.7278(2) 0.49617(18) 0.11502(17) 0.0308(8) Uani 1 1 d .
H7A H 0.7110 0.4493 0.1183 0.037 Uiso 1 1 calc R
H7B H 0.6875 0.5250 0.1294 0.037 Uiso 1 1 calc R
C15 C 0.8671(2) 0.33969(18) 0.19698(17) 0.0305(8) Uani 1 1 d .
C3 C 0.8991(2) 0.42164(18) 0.13569(18) 0.0323(8) Uani 1 1 d .
H3 H 0.9231 0.4461 0.1057 0.039 Uiso 1 1 calc R
C19 C 1.0143(2) 0.17210(18) 0.11635(17) 0.0324(8) Uani 1 1 d .
C62 C 0.6013(2) 0.23179(19) -0.12252(19) 0.0366(9) Uani 1 1 d .
H62 H 0.6228 0.2260 -0.0808 0.044 Uiso 1 1 calc R
C17 C 0.6935(2) 0.32502(19) -0.13551(17) 0.0307(8) Uani 1 1 d .
C11 C 0.9489(2) 0.20148(18) 0.07671(17) 0.0303(8) Uani 1 1 d .
C25 C 0.8999(2) 0.10629(18) 0.00492(18) 0.0308(8) Uani 1 1 d .
C18 C 0.6941(2) 0.39268(19) -0.13386(16) 0.0294(8) Uani 1 1 d .
C8 C 0.8026(2) 0.50629(18) 0.15794(18) 0.0325(8) Uani 1 1 d .
H8A H 0.8352 0.5392 0.1392 0.039 Uiso 1 1 calc R
H8B H 0.7905 0.5244 0.1982 0.039 Uiso 1 1 calc R
C38 C 0.6499(2) 0.6507(2) -0.0971(2) 0.0421(10) Uani 1 1 d .
H38 H 0.6104 0.6403 -0.0721 0.051 Uiso 1 1 calc R
C30 C 0.9423(2) 0.09356(19) -0.04428(18) 0.0340(9) Uani 1 1 d .
H30 H 0.9698 0.1286 -0.0613 0.041 Uiso 1 1 calc R
C37 C 0.7201(2) 0.61826(18) -0.08688(18) 0.0328(8) Uani 1 1 d .
C61 C 0.6314(2) 0.27966(19) -0.15891(18) 0.0348(9) Uani 1 1 d .
C53 C 0.8033(3) 0.1647(2) 0.2254(2) 0.0565(13) Uani 1 1 d .
H53 H 0.7606 0.1366 0.2138 0.068 Uiso 1 1 calc R
C55 C 0.6306(2) 0.4418(2) -0.14560(19) 0.0386(10) Uani 1 1 d .
C42 C 0.7774(2) 0.63410(18) -0.12395(19) 0.0356(9) Uani 1 1 d .
H42 H 0.8262 0.6133 -0.1168 0.043 Uiso 1 1 calc R
C23 C 1.0610(3) 0.0890(2) 0.19095(19) 0.0428(10) Uani 1 1 d .
H23 H 1.0517 0.0528 0.2173 0.051 Uiso 1 1 calc R
C44 C 0.8020(2) 0.4300(2) 0.31172(18) 0.0384(9) Uani 1 1 d .
H44 H 0.8560 0.4346 0.3203 0.046 Uiso 1 1 calc R
C24 C 1.0003(2) 0.11824(19) 0.15402(17) 0.0346(9) Uani 1 1 d .
H24 H 0.9496 0.1016 0.1544 0.042 Uiso 1 1 calc R
C29 C 0.9444(2) 0.0294(2) -0.0685(2) 0.0406(10) Uani 1 1 d .
H29 H 0.9731 0.0205 -0.1023 0.049 Uiso 1 1 calc R
C57 C 0.5216(3) 0.4968(3) -0.1123(3) 0.0584(14) Uani 1 1 d .
H57 H 0.4846 0.5010 -0.0837 0.070 Uiso 1 1 calc R
O5 O 0.5453(3) 0.3537(3) 0.0612(3) 0.146(2) Uani 1 1 d .
C50 C 0.9279(3) 0.2458(2) 0.25942(19) 0.0446(11) Uani 1 1 d .
H50 H 0.9709 0.2734 0.2717 0.054 Uiso 1 1 calc R
C31 C 0.6870(2) 0.62886(19) 0.05809(18) 0.0346(9) Uani 1 1 d .
C26 C 0.8601(2) 0.05536(19) 0.02929(19) 0.0380(9) Uani 1 1 d .
H26 H 0.8306 0.0641 0.0626 0.046 Uiso 1 1 calc R
C20 C 1.0887(2) 0.19517(19) 0.1150(2) 0.0379(9) Uani 1 1 d .
H20 H 1.0983 0.2316 0.0890 0.045 Uiso 1 1 calc R
C41 C 0.7630(3) 0.68034(19) -0.1715(2) 0.0442(10) Uani 1 1 d .
H41 H 0.8016 0.6903 -0.1976 0.053 Uiso 1 1 calc R
C56 C 0.5767(2) 0.4474(2) -0.1037(2) 0.0459(11) Uani 1 1 d .
H56 H 0.5777 0.4177 -0.0696 0.055 Uiso 1 1 calc R
C49 C 0.8660(2) 0.27106(19) 0.22133(17) 0.0347(9) Uani 1 1 d .
C28 C 0.9051(3) -0.0207(2) -0.0436(2) 0.0445(11) Uani 1 1 d .
H28 H 0.9067 -0.0645 -0.0601 0.053 Uiso 1 1 calc R
C45 C 0.7553(3) 0.4467(2) 0.3565(2) 0.0424(10) Uani 1 1 d .
H45 H 0.7774 0.4618 0.3960 0.051 Uiso 1 1 calc R
C63 C 0.5398(2) 0.1920(2) -0.1464(2) 0.0449(11) Uani 1 1 d .
H63 H 0.5200 0.1587 -0.1214 0.054 Uiso 1 1 calc R
C48 C 0.6925(3) 0.3998(2) 0.24281(19) 0.0443(11) Uani 1 1 d .
H48 H 0.6705 0.3825 0.2041 0.053 Uiso 1 1 calc R
C58 C 0.5199(3) 0.5402(3) -0.1620(3) 0.0672(16) Uani 1 1 d .
H58 H 0.4822 0.5743 -0.1672 0.081 Uiso 1 1 calc R
C27 C 0.8627(3) -0.0086(2) 0.0056(2) 0.0472(11) Uani 1 1 d .
H27 H 0.8357 -0.0439 0.0228 0.057 Uiso 1 1 calc R
C52 C 0.8648(4) 0.1408(2) 0.2621(2) 0.0578(15) Uani 1 1 d .
H52 H 0.8647 0.0959 0.2759 0.069 Uiso 1 1 calc R
C46 C 0.6769(3) 0.4415(2) 0.34393(19) 0.0413(10) Uani 1 1 d .
H46 H 0.6445 0.4541 0.3743 0.050 Uiso 1 1 calc R
O2 O 0.1321(6) 0.4710(2) 0.2176(3) 0.196(4) Uani 1 1 d .
C40 C 0.6923(3) 0.7119(2) -0.1809(2) 0.0500(12) Uani 1 1 d .
H40 H 0.6823 0.7433 -0.2135 0.060 Uiso 1 1 calc R
C54 C 0.8027(3) 0.2310(2) 0.2045(2) 0.0432(10) Uani 1 1 d .
H54 H 0.7594 0.2482 0.1792 0.052 Uiso 1 1 calc R
C64 C 0.5081(3) 0.2019(2) -0.2067(2) 0.0548(13) Uani 1 1 d .
H64 H 0.4659 0.1753 -0.2232 0.066 Uiso 1 1 calc R
C21 C 1.1489(3) 0.1654(2) 0.1513(2) 0.0459(11) Uani 1 1 d .
H21 H 1.1999 0.1810 0.1503 0.055 Uiso 1 1 calc R
C68 C 0.9466(3) 0.6771(2) 0.0480(2) 0.0483(11) Uani 1 1 d .
C39 C 0.6370(3) 0.6978(2) -0.1432(2) 0.0537(13) Uani 1 1 d .
H39 H 0.5893 0.7206 -0.1488 0.064 Uiso 1 1 calc R
C47 C 0.6456(3) 0.4179(2) 0.2872(2) 0.0507(12) Uani 1 1 d .
H47 H 0.5914 0.4141 0.2785 0.061 Uiso 1 1 calc R
C36 C 0.6098(3) 0.6429(2) 0.0568(2) 0.0492(11) Uani 1 1 d .
H36 H 0.5729 0.6162 0.0328 0.059 Uiso 1 1 calc R
C51 C 0.9273(3) 0.1804(2) 0.2797(2) 0.0531(13) Uani 1 1 d .
H51 H 0.9699 0.1630 0.3056 0.064 Uiso 1 1 calc R
C22 C 1.1342(3) 0.1125(2) 0.1894(2) 0.0521(12) Uani 1 1 d .
H22 H 1.1754 0.0921 0.2147 0.063 Uiso 1 1 calc R
O3 O 0.0082(3) 0.4475(4) 0.2663(4) 0.212(5) Uani 1 1 d .
C34 C 0.6400(3) 0.7347(3) 0.1261(3) 0.0690(16) Uani 1 1 d .
H34 H 0.6238 0.7718 0.1484 0.083 Uiso 1 1 calc R
C35 C 0.5861(3) 0.6964(3) 0.0908(3) 0.0665(15) Uani 1 1 d .
H35 H 0.5331 0.7066 0.0897 0.080 Uiso 1 1 calc R
C66 C 0.5979(3) 0.2887(3) -0.2191(2) 0.0573(13) Uani 1 1 d .
H66 H 0.6172 0.3222 -0.2442 0.069 Uiso 1 1 calc R
C65 C 0.5369(3) 0.2497(3) -0.2434(2) 0.0723(17) Uani 1 1 d .
H65 H 0.5149 0.2559 -0.2850 0.087 Uiso 1 1 calc R
C60 C 0.6279(3) 0.4852(2) -0.1957(2) 0.0515(12) Uani 1 1 d .
H60 H 0.6644 0.4813 -0.2247 0.062 Uiso 1 1 calc R
C32 C 0.7396(3) 0.6660(2) 0.0949(2) 0.0503(12) Uani 1 1 d .
H32 H 0.7926 0.6553 0.0971 0.060 Uiso 1 1 calc R
C33 C 0.7155(3) 0.7199(3) 0.1295(3) 0.0711(16) Uani 1 1 d .
H33 H 0.7520 0.7457 0.1549 0.085 Uiso 1 1 calc R
C59 C 0.5720(3) 0.5341(3) -0.2031(3) 0.0683(16) Uani 1 1 d .
H59 H 0.5701 0.5636 -0.2374 0.082 Uiso 1 1 calc R
C67 C 0.5898(5) 0.2332(4) 0.0682(3) 0.091(2) Uani 1 1 d .
C70 C 0.1290(14) 0.4206(7) 0.3139(6) 0.270(11) Uani 1 1 d .
F8 F 0.1437(4) 0.4797(3) 0.3435(3) 0.206(3) Uani 1 1 d .
F7 F 0.2024(4) 0.3871(4) 0.3126(3) 0.205(4) Uani 1 1 d .
F9 F 0.1123(7) 0.3806(4) 0.3573(4) 0.243(4) Uani 1 1 d .

loop_
_atom_site_aniso_label
_atom_site_aniso_U_11
_atom_site_aniso_U_22
_atom_site_aniso_U_33
_atom_site_aniso_U_23
_atom_site_aniso_U_13
_atom_site_aniso_U_12
Ag1 0.03446(16) 0.02585(15) 0.02796(15) 0.00063(11) 0.00285(11) 0.00565(12)
S1 0.0443(6) 0.0382(6) 0.0537(7) -0.0002(5) 0.0181(5) -0.0077(5)
S2 0.0346(6) 0.0627(7) 0.0445(6) -0.0222(5) 0.0055(5) 0.0013(5)
S3 0.0761(10) 0.0666(10) 0.0978(13) -0.0321(9) -0.0298(9) 0.0226(8)
F4 0.0494(15) 0.0568(16) 0.0531(16) -0.0002(13) 0.0123(12) 0.0000(12)
O4 0.090(3) 0.076(3) 0.046(2) -0.0030(18) -0.0147(19) -0.027(2)
C2 0.0272(19) 0.0278(19) 0.031(2) -0.0013(15) 0.0011(15) -0.0009(15)
O6 0.075(2) 0.0488(18) 0.0365(17) -0.0074(14) 0.0068(16) -0.0027(16)
F5 0.081(2) 0.0405(16) 0.130(3) -0.0058(17) 0.064(2) -0.0134(15)
N6 0.0291(16) 0.0243(15) 0.0316(17) -0.0005(13) 0.0056(13) 0.0027(12)
F2 0.165(5) 0.180(5) 0.118(4) -0.026(3) -0.003(3) -0.131(4)
C1 0.0275(19) 0.0292(19) 0.0260(19) 0.0026(15) 0.0049(15) 0.0035(15)
N1 0.0319(17) 0.0224(15) 0.0307(16) 0.0007(12) 0.0047(13) 0.0005(13)
N2 0.0246(15) 0.0278(16) 0.0266(16) -0.0008(12) 0.0027(12) 0.0011(12)
N8 0.0298(16) 0.0254(16) 0.0283(16) -0.0013(12) -0.0007(13) -0.0003(12)
F6 0.102(3) 0.064(2) 0.068(2) 0.0161(16) -0.0003(18) 0.0181(18)
N5 0.0262(16) 0.0284(16) 0.0284(16) 0.0002(13) 0.0028(13) 0.0017(13)
F1 0.221(6) 0.052(2) 0.121(4) 0.020(2) 0.061(4) -0.015(3)
O9 0.0353(17) 0.0522(19) 0.077(2) 0.0065(17) 0.0085(16) -0.0096(14)
N7 0.0384(18) 0.0258(16) 0.0284(16) -0.0016(13) -0.0016(14) 0.0016(14)
F3 0.256(6) 0.179(5) 0.089(3) -0.022(3) 0.091(4) -0.130(5)
O8 0.173(5) 0.040(2) 0.075(3) 0.0002(18) 0.057(3) -0.001(2)
N3 0.0245(15) 0.0311(16) 0.0260(16) -0.0004(13) 0.0028(12) 0.0073(13)
N4 0.0305(17) 0.0347(17) 0.0232(16) -0.0002(13) 0.0021(13) 0.0024(14)
O1 0.049(2) 0.143(4) 0.155(5) -0.099(4) -0.008(3) 0.001(3)
O7 0.055(2) 0.057(2) 0.121(3) -0.031(2) -0.032(2) 0.0256(18)
C9 0.0273(19) 0.032(2) 0.032(2) -0.0008(16) 0.0034(16) 0.0010(16)
C43 0.040(2) 0.0256(19) 0.0280(19) -0.0008(15) -0.0023(16) -0.0009(16)
C14 0.0262(19) 0.0289(19) 0.037(2) 0.0061(16) -0.0012(16) 0.0015(15)
C6 0.034(2) 0.031(2) 0.031(2) 0.0028(16) 0.0051(16) 0.0015(16)
C10 0.0290(19) 0.0277(19) 0.031(2) -0.0018(15) 0.0032(15) 0.0065(15)
C5 0.029(2) 0.033(2) 0.033(2) -0.0022(16) -0.0010(16) 0.0030(16)
C16 0.040(2) 0.0276(18) 0.0226(18) -0.0009(14) -0.0021(16) -0.0048(16)
C13 0.0233(18) 0.0274(19) 0.037(2) 0.0009(16) 0.0002(16) 0.0005(15)
C4 0.0287(19) 0.031(2) 0.0259(18) 0.0017(15) 0.0043(15) 0.0049(15)
C12 0.0250(18) 0.0242(17) 0.0318(19) 0.0055(15) 0.0038(15) 0.0039(14)
C7 0.036(2) 0.0239(18) 0.034(2) 0.0003(15) 0.0099(17) 0.0006(16)
C15 0.035(2) 0.0295(19) 0.0255(19) -0.0015(15) -0.0033(16) -0.0013(16)
C3 0.037(2) 0.0244(18) 0.035(2) -0.0011(16) 0.0023(17) -0.0029(16)
C19 0.038(2) 0.0251(18) 0.033(2) -0.0007(16) 0.0008(17) 0.0059(16)
C62 0.032(2) 0.036(2) 0.040(2) -0.0110(18) -0.0014(17) 0.0030(17)
C17 0.0267(19) 0.039(2) 0.0260(19) 0.0011(16) 0.0010(15) 0.0058(16)
C11 0.030(2) 0.0267(18) 0.034(2) 0.0015(15) 0.0034(16) 0.0043(15)
C25 0.031(2) 0.0268(18) 0.033(2) 0.0012(15) -0.0019(16) 0.0069(15)
C18 0.029(2) 0.036(2) 0.0226(18) -0.0003(15) 0.0014(15) 0.0037(16)
C8 0.040(2) 0.0250(19) 0.032(2) -0.0015(15) 0.0022(17) 0.0048(16)
C38 0.035(2) 0.038(2) 0.051(3) 0.003(2) -0.0027(19) 0.0050(18)
C30 0.030(2) 0.032(2) 0.039(2) -0.0011(17) -0.0008(17) 0.0051(16)
C37 0.034(2) 0.029(2) 0.034(2) 0.0001(16) -0.0032(16) 0.0008(16)
C61 0.034(2) 0.034(2) 0.036(2) -0.0024(17) -0.0027(17) 0.0065(17)
C53 0.075(4) 0.037(3) 0.063(3) -0.003(2) 0.034(3) -0.011(2)
C55 0.036(2) 0.039(2) 0.036(2) -0.0085(18) -0.0135(18) 0.0084(18)
C42 0.039(2) 0.0249(19) 0.042(2) -0.0033(17) 0.0003(18) 0.0008(16)
C23 0.058(3) 0.035(2) 0.034(2) 0.0055(18) -0.005(2) 0.005(2)
C44 0.037(2) 0.045(2) 0.031(2) -0.0073(18) -0.0012(17) 0.0030(18)
C24 0.044(2) 0.033(2) 0.0277(19) 0.0003(16) 0.0064(17) 0.0002(17)
C29 0.038(2) 0.040(2) 0.043(2) -0.0079(19) -0.0014(19) 0.0061(18)
C57 0.037(3) 0.059(3) 0.076(4) -0.017(3) -0.006(2) 0.018(2)
O5 0.077(3) 0.163(5) 0.202(7) -0.060(5) 0.041(4) 0.046(3)
C50 0.063(3) 0.038(2) 0.031(2) 0.0028(18) 0.000(2) 0.012(2)
C31 0.038(2) 0.0280(19) 0.037(2) 0.0035(17) 0.0050(17) 0.0040(17)
C26 0.047(2) 0.033(2) 0.034(2) -0.0010(17) 0.0052(18) -0.0009(18)
C20 0.037(2) 0.028(2) 0.047(2) 0.0046(17) -0.0013(18) 0.0002(17)
C41 0.064(3) 0.029(2) 0.038(2) 0.0042(18) -0.001(2) -0.008(2)
C56 0.038(2) 0.044(2) 0.052(3) -0.006(2) -0.009(2) 0.011(2)
C49 0.048(2) 0.031(2) 0.0257(19) -0.0016(16) 0.0060(17) 0.0045(18)
C28 0.047(3) 0.035(2) 0.048(3) -0.0098(19) -0.010(2) 0.0113(19)
C45 0.049(3) 0.041(2) 0.036(2) -0.0073(18) -0.0009(19) -0.005(2)
C63 0.041(2) 0.037(2) 0.057(3) -0.012(2) 0.006(2) -0.0025(19)
C48 0.045(3) 0.063(3) 0.025(2) 0.0021(19) 0.0016(18) -0.014(2)
C58 0.056(3) 0.051(3) 0.086(4) -0.014(3) -0.029(3) 0.027(3)
C27 0.060(3) 0.033(2) 0.045(3) 0.0068(19) -0.008(2) -0.002(2)
C52 0.103(4) 0.033(2) 0.045(3) 0.014(2) 0.038(3) 0.019(3)
C46 0.050(3) 0.047(2) 0.029(2) 0.0034(18) 0.0087(19) -0.005(2)
O2 0.405(11) 0.050(3) 0.167(6) 0.016(3) 0.181(7) 0.027(5)
C40 0.065(3) 0.036(2) 0.045(3) 0.009(2) -0.014(2) -0.002(2)
C54 0.045(3) 0.038(2) 0.048(3) -0.0021(19) 0.015(2) -0.005(2)
C64 0.042(3) 0.057(3) 0.061(3) -0.021(2) -0.015(2) -0.005(2)
C21 0.040(2) 0.037(2) 0.057(3) 0.002(2) -0.014(2) -0.0012(19)
C68 0.043(3) 0.052(3) 0.053(3) 0.013(2) 0.019(2) -0.004(2)
C39 0.047(3) 0.043(3) 0.065(3) 0.007(2) -0.018(2) 0.007(2)
C47 0.041(3) 0.071(3) 0.040(3) 0.012(2) 0.007(2) -0.011(2)
C36 0.041(3) 0.050(3) 0.056(3) -0.008(2) 0.007(2) 0.012(2)
C51 0.080(4) 0.050(3) 0.031(2) 0.013(2) 0.015(2) 0.026(3)
C22 0.058(3) 0.038(2) 0.055(3) 0.007(2) -0.017(2) 0.006(2)
O3 0.105(4) 0.253(8) 0.261(8) -0.194(7) -0.060(5) 0.101(5)
C34 0.065(4) 0.046(3) 0.097(4) -0.020(3) 0.016(3) 0.019(3)
C35 0.046(3) 0.069(3) 0.085(4) -0.017(3) 0.007(3) 0.022(3)
C66 0.058(3) 0.068(3) 0.041(3) 0.002(2) -0.015(2) -0.016(3)
C65 0.079(4) 0.086(4) 0.044(3) 0.002(3) -0.026(3) -0.029(3)
C60 0.060(3) 0.051(3) 0.040(3) 0.008(2) -0.010(2) 0.012(2)
C32 0.035(2) 0.049(3) 0.069(3) -0.018(2) 0.015(2) -0.004(2)
C33 0.062(3) 0.058(3) 0.096(4) -0.035(3) 0.022(3) -0.015(3)
C59 0.077(4) 0.049(3) 0.070(4) 0.013(3) -0.030(3) 0.017(3)
C67 0.114(6) 0.107(6) 0.060(4) -0.024(4) 0.043(4) -0.068(5)
C70 0.60(4) 0.138(10) 0.098(8) -0.034(8) 0.154(15) 0.064(15)
F8 0.288(8) 0.185(6) 0.129(4) -0.110(4) -0.054(5) 0.075(5)
F7 0.193(6) 0.263(8) 0.133(5) -0.106(5) -0.090(5) 0.124(6)
F9 0.393(13) 0.202(8) 0.139(6) 0.033(5) 0.054(7) 0.118(8)

loop_
_atom_type_symbol
_atom_type_description
_atom_type_scat_dispersion_real
_atom_type_scat_dispersion_imag
_atom_type_scat_source
C C 0.0033 0.0016 'International Tables Vol C Tables 4.2.6.8 and 6.1.1.4'
H H 0.0000 0.0000 'International Tables Vol C Tables 4.2.6.8 and 6.1.1.4'
N N 0.0061 0.0033 'International Tables Vol C Tables 4.2.6.8 and 6.1.1.4'
O O 0.0106 0.0060 'International Tables Vol C Tables 4.2.6.8 and 6.1.1.4'
F F 0.0171 0.0103 'International Tables Vol C Tables 4.2.6.8 and 6.1.1.4'
S S 0.1246 0.1234 'International Tables Vol C Tables 4.2.6.8 and 6.1.1.4'
Ag Ag -0.8971 1.1015 'International Tables Vol C Tables 4.2.6.8 and 6.1.1.4'

loop_
_geom_angle_atom_site_label_1
_geom_angle_atom_site_label_2
_geom_angle_atom_site_label_3
_geom_angle
C2 Ag1 C1 170.45(14)
O8 S1 O9 115.2(3)
O8 S1 O7 114.8(3)
O9 S1 O7 115.5(2)
O8 S1 C68 103.5(2)
O9 S1 C68 104.2(2)
O7 S1 C68 101.0(2)
O5 S2 O4 116.4(3)
O5 S2 O6 113.9(3)
O4 S2 O6 113.1(2)
O5 S2 C67 104.5(4)
O4 S2 C67 103.4(3)
O6 S2 C67 103.6(2)
O1 S3 O3 111.7(4)
O1 S3 O2 113.5(3)
O3 S3 O2 125.7(5)
O1 S3 C70 103.7(5)
O3 S3 C70 98.3(7)
O2 S3 C70 98.6(8)
N6 C2 N5 104.1(3)
N6 C2 Ag1 128.2(3)
N5 C2 Ag1 127.7(3)
C2 N6 C13 112.0(3)
C2 N6 C7 124.1(3)
C13 N6 C7 123.8(3)
N2 C1 N1 103.6(3)
N2 C1 Ag1 128.8(3)
N1 C1 Ag1 127.5(3)
C1 N1 C11 111.5(3)
C1 N1 C5 126.0(3)
C11 N1 C5 122.5(3)
C1 N2 C12 113.0(3)
C1 N2 C9 123.8(3)
C12 N2 C9 123.0(3)
C3 N8 C15 109.9(3)
C3 N8 C5 124.0(3)
C15 N8 C5 125.8(3)
C2 N5 C14 111.4(3)
C2 N5 C6 123.8(3)
C14 N5 C6 124.6(3)
C3 N7 C16 109.2(3)
C3 N7 C8 125.9(3)
C16 N7 C8 124.0(3)
C4 N3 C17 109.2(3)
C4 N3 C10 124.3(3)
C17 N3 C10 126.2(3)
C4 N4 C18 109.3(3)
C4 N4 C6 123.8(3)
C18 N4 C6 126.5(3)
N2 C9 C10 115.1(3)
N2 C9 H9A 108.5
C10 C9 H9A 108.5
N2 C9 H9B 108.5
C10 C9 H9B 108.5
H9A C9 H9B 107.5
C48 C43 C44 118.9(4)
C48 C43 C16 123.3(3)
C44 C43 C16 117.8(4)
C13 C14 N5 105.9(3)
C13 C14 C37 129.0(3)
N5 C14 C37 125.1(3)
N4 C6 N5 110.1(3)
N4 C6 H6A 109.6
N5 C6 H6A 109.6
N4 C6 H6B 109.6
N5 C6 H6B 109.6
H6A C6 H6B 108.2
N3 C10 C9 112.2(3)
N3 C10 H10A 109.2
C9 C10 H10A 109.2
N3 C10 H10B 109.2
C9 C10 H10B 109.2
H10A C10 H10B 107.9
N8 C5 N1 110.9(3)
N8 C5 H5A 109.5
N1 C5 H5A 109.5
N8 C5 H5B 109.5
N1 C5 H5B 109.5
H5A C5 H5B 108.0
C15 C16 N7 106.9(3)
C15 C16 C43 131.9(3)
N7 C16 C43 120.7(3)
C14 C13 N6 106.6(3)
C14 C13 C31 131.8(3)
N6 C13 C31 121.4(3)
N4 C4 N3 108.2(3)
N4 C4 H4 125.9
N3 C4 H4 125.9
C11 C12 N2 105.7(3)
C11 C12 C25 129.5(3)
N2 C12 C25 124.8(3)
N6 C7 C8 113.8(3)
N6 C7 H7A 108.8
C8 C7 H7A 108.8
N6 C7 H7B 108.8
C8 C7 H7B 108.8
H7A C7 H7B 107.7
C16 C15 N8 106.4(3)
C16 C15 C49 130.9(4)
N8 C15 C49 122.6(3)
N7 C3 N8 107.5(3)
N7 C3 H3 126.2
N8 C3 H3 126.2
C20 C19 C24 119.9(4)
C20 C19 C11 121.6(3)
C24 C19 C11 118.4(4)
C61 C62 C63 120.9(4)
C61 C62 H62 119.5
C63 C62 H62 119.5
C18 C17 N3 106.1(3)
C18 C17 C61 129.3(3)
N3 C17 C61 124.4(3)
C12 C11 N1 106.1(3)
C12 C11 C19 130.3(3)
N1 C11 C19 123.5(3)
C26 C25 C30 119.7(4)
C26 C25 C12 120.8(3)
C30 C25 C12 119.5(3)
C17 C18 N4 107.1(3)
C17 C18 C55 130.9(4)
N4 C18 C55 121.8(3)
N7 C8 C7 111.3(3)
N7 C8 H8A 109.4
C7 C8 H8A 109.4
N7 C8 H8B 109.4
C7 C8 H8B 109.4
H8A C8 H8B 108.0
C39 C38 C37 120.6(4)
C39 C38 H38 119.7
C37 C38 H38 119.7
C25 C30 C29 119.9(4)
C25 C30 H30 120.0
C29 C30 H30 120.0
C38 C37 C42 118.9(4)
C38 C37 C14 119.0(4)
C42 C37 C14 122.1(3)
C66 C61 C62 118.7(4)
C66 C61 C17 117.8(4)
C62 C61 C17 123.3(3)
C52 C53 C54 120.1(5)
C52 C53 H53 119.9
C54 C53 H53 119.9
C56 C55 C60 119.7(4)
C56 C55 C18 119.5(4)
C60 C55 C18 120.6(4)
C41 C42 C37 120.0(4)
C41 C42 H42 120.0
C37 C42 H42 120.0
C22 C23 C24 120.0(4)
C22 C23 H23 120.0
C24 C23 H23 120.0
C45 C44 C43 120.8(4)
C45 C44 H44 119.6
C43 C44 H44 119.6
C23 C24 C19 119.5(4)
C23 C24 H24 120.2
C19 C24 H24 120.2
C28 C29 C30 119.7(4)
C28 C29 H29 120.1
C30 C29 H29 120.1
C56 C57 C58 120.7(5)
C56 C57 H57 119.7
C58 C57 H57 119.7
C51 C50 C49 120.3(5)
C51 C50 H50 119.9
C49 C50 H50 119.9
C32 C31 C36 119.7(4)
C32 C31 C13 118.7(4)
C36 C31 C13 121.6(4)
C25 C26 C27 120.4(4)
C25 C26 H26 119.8
C27 C26 H26 119.8
C21 C20 C19 120.3(4)
C21 C20 H20 119.9
C19 C20 H20 119.9
C40 C41 C42 119.9(4)
C40 C41 H41 120.1
C42 C41 H41 120.1
C57 C56 C55 119.2(5)
C57 C56 H56 120.4
C55 C56 H56 120.4
C54 C49 C50 119.7(4)
C54 C49 C15 119.3(4)
C50 C49 C15 121.0(4)
C29 C28 C27 120.9(4)
C29 C28 H28 119.6
C27 C28 H28 119.6
C46 C45 C44 120.0(4)
C46 C45 H45 120.0
C44 C45 H45 120.0
C64 C63 C62 118.9(4)
C64 C63 H63 120.6
C62 C63 H63 120.6
C43 C48 C47 120.4(4)
C43 C48 H48 119.8
C47 C48 H48 119.8
C59 C58 C57 120.0(5)
C59 C58 H58 120.0
C57 C58 H58 120.0
C26 C27 C28 119.4(4)
C26 C27 H27 120.3
C28 C27 H27 120.3
C53 C52 C51 121.2(4)
C53 C52 H52 119.4
C51 C52 H52 119.4
C47 C46 C45 119.6(4)
C47 C46 H46 120.2
C45 C46 H46 120.2
C39 C40 C41 120.0(4)
C39 C40 H40 120.0
C41 C40 H40 120.0
C49 C54 C53 119.1(4)
C49 C54 H54 120.4
C53 C54 H54 120.4
C65 C64 C63 121.0(4)
C65 C64 H64 119.5
C63 C64 H64 119.5
C20 C21 C22 119.4(4)
C20 C21 H21 120.3
C22 C21 H21 120.3
F4 C68 F5 105.6(4)
F4 C68 F6 106.1(4)
F5 C68 F6 107.4(4)
F4 C68 S1 113.0(3)
F5 C68 S1 112.3(3)
F6 C68 S1 112.0(3)
C40 C39 C38 120.5(4)
C40 C39 H39 119.7
C38 C39 H39 119.7
C46 C47 C48 120.4(4)
C46 C47 H47 119.8
C48 C47 H47 119.8
C31 C36 C35 119.8(5)
C31 C36 H36 120.1
C35 C36 H36 120.1
C52 C51 C50 119.6(5)
C52 C51 H51 120.2
C50 C51 H51 120.2
C23 C22 C21 120.9(4)
C23 C22 H22 119.5
C21 C22 H22 119.5
C33 C34 C35 120.9(5)
C33 C34 H34 119.5
C35 C34 H34 119.5
C34 C35 C36 119.8(5)
C34 C35 H35 120.1
C36 C35 H35 120.1
C65 C66 C61 121.0(5)
C65 C66 H66 119.5
C61 C66 H66 119.5
C64 C65 C66 119.5(5)
C64 C65 H65 120.3
C66 C65 H65 120.3
C59 C60 C55 119.8(5)
C59 C60 H60 120.1
C55 C60 H60 120.1
C31 C32 C33 120.4(4)
C31 C32 H32 119.8
C33 C32 H32 119.8
C34 C33 C32 119.3(5)
C34 C33 H33 120.3
C32 C33 H33 120.3
C58 C59 C60 120.6(5)
C58 C59 H59 119.7
C60 C59 H59 119.7
F3 C67 F2 110.2(5)
F3 C67 F1 105.2(8)
F2 C67 F1 103.6(6)
F3 C67 S2 115.6(5)
F2 C67 S2 111.1(6)
F1 C67 S2 110.2(4)
F9 C70 F8 104.0(9)
F9 C70 F7 89.9(12)
F8 C70 F7 106.9(17)
F9 C70 S3 125.1(17)
F8 C70 S3 113.7(11)
F7 C70 S3 113.8(6)

loop_
_geom_bond_atom_site_label_1
_geom_bond_atom_site_label_2
_geom_bond_distance
Ag1 C2 2.088(4)
Ag1 C1 2.093(3)
S1 O8 1.394(4)
S1 O9 1.420(3)
S1 O7 1.445(4)
S1 C68 1.805(5)
S2 O5 1.411(5)
S2 O4 1.418(3)
S2 O6 1.435(3)
S2 C67 1.789(7)
S3 O1 1.417(5)
S3 O3 1.435(6)
S3 O2 1.446(7)
S3 C70 1.621(18)
F4 C68 1.337(5)
C2 N6 1.335(4)
C2 N5 1.370(5)
F5 C68 1.336(5)
N6 C13 1.402(4)
N6 C7 1.461(5)
F2 C67 1.334(7)
C1 N2 1.346(4)
C1 N1 1.356(4)
N1 C11 1.411(4)
N1 C5 1.459(5)
N2 C12 1.393(4)
N2 C9 1.473(4)
N8 C3 1.331(4)
N8 C15 1.389(5)
N8 C5 1.454(5)
F6 C68 1.342(5)
N5 C14 1.402(5)
N5 C6 1.469(5)
F1 C67 1.335(9)
N7 C3 1.329(5)
N7 C16 1.397(5)
N7 C8 1.459(5)
F3 C67 1.274(7)
N3 C4 1.331(5)
N3 C17 1.399(4)
N3 C10 1.472(4)
N4 C4 1.329(4)
N4 C18 1.385(5)
N4 C6 1.465(5)
C9 C10 1.547(5)
C9 H9A 0.9900
C9 H9B 0.9900
C43 C48 1.376(6)
C43 C44 1.385(5)
C43 C16 1.481(5)
C14 C13 1.350(5)
C14 C37 1.472(5)
C6 H6A 0.9900
C6 H6B 0.9900
C10 H10A 0.9900
C10 H10B 0.9900
C5 H5A 0.9900
C5 H5B 0.9900
C16 C15 1.346(5)
C13 C31 1.485(5)
C4 H4 0.9500
C12 C11 1.355(5)
C12 C25 1.468(5)
C7 C8 1.536(5)
C7 H7A 0.9900
C7 H7B 0.9900
C15 C49 1.477(5)
C3 H3 0.9500
C19 C20 1.388(5)
C19 C24 1.394(5)
C19 C11 1.477(5)
C62 C61 1.386(6)
C62 C63 1.394(6)
C62 H62 0.9500
C17 C18 1.359(5)
C17 C61 1.466(5)
C25 C26 1.377(5)
C25 C30 1.391(5)
C18 C55 1.487(5)
C8 H8A 0.9900
C8 H8B 0.9900
C38 C39 1.376(6)
C38 C37 1.388(5)
C38 H38 0.9500
C30 C29 1.394(5)
C30 H30 0.9500
C37 C42 1.392(6)
C61 C66 1.385(6)
C53 C52 1.355(7)
C53 C54 1.407(6)
C53 H53 0.9500
C55 C56 1.387(6)
C55 C60 1.390(6)
C42 C41 1.391(6)
C42 H42 0.9500
C23 C22 1.372(7)
C23 C24 1.389(6)
C23 H23 0.9500
C44 C45 1.380(6)
C44 H44 0.9500
C24 H24 0.9500
C29 C28 1.365(6)
C29 H29 0.9500
C57 C56 1.382(6)
C57 C58 1.385(8)
C57 H57 0.9500
C50 C51 1.385(6)
C50 C49 1.386(6)
C50 H50 0.9500
C31 C32 1.371(6)
C31 C36 1.381(6)
C26 C27 1.387(6)
C26 H26 0.9500
C20 C21 1.382(5)
C20 H20 0.9500
C41 C40 1.387(6)
C41 H41 0.9500
C56 H56 0.9500
C49 C54 1.386(6)
C28 C27 1.388(6)
C28 H28 0.9500
C45 C46 1.376(6)
C45 H45 0.9500
C63 C64 1.379(7)
C63 H63 0.9500
C48 C47 1.385(6)
C48 H48 0.9500
C58 C59 1.351(8)
C58 H58 0.9500
C27 H27 0.9500
C52 C51 1.372(7)
C52 H52 0.9500
C46 C47 1.375(6)
C46 H46 0.9500
C40 C39 1.365(7)
C40 H40 0.9500
C54 H54 0.9500
C64 C65 1.379(7)
C64 H64 0.9500
C21 C22 1.387(6)
C21 H21 0.9500
C39 H39 0.9500
C47 H47 0.9500
C36 C35 1.392(6)
C36 H36 0.9500
C51 H51 0.9500
C22 H22 0.9500
C34 C33 1.350(7)
C34 C35 1.383(7)
C34 H34 0.9500
C35 H35 0.9500
C66 C65 1.382(7)
C66 H66 0.9500
C65 H65 0.9500
C60 C59 1.385(7)
C60 H60 0.9500
C32 C33 1.409(6)
C32 H32 0.9500
C33 H33 0.9500
C59 H59 0.9500
C70 F9 1.295(14)
C70 F8 1.360(14)
C70 F7 1.46(2)

loop_
_geom_torsion_atom_site_label_1
_geom_torsion_atom_site_label_2
_geom_torsion_atom_site_label_3
_geom_torsion_atom_site_label_4
_geom_torsion
C1 Ag1 C2 N6 -120.1(8)
C1 Ag1 C2 N5 59.4(10)
N5 C2 N6 C13 -0.5(4)
Ag1 C2 N6 C13 179.0(3)
N5 C2 N6 C7 -177.3(3)
Ag1 C2 N6 C7 2.2(5)
C2 Ag1 C1 N2 -116.7(8)
C2 Ag1 C1 N1 59.8(10)
N2 C1 N1 C11 -0.7(4)
Ag1 C1 N1 C11 -177.9(3)
N2 C1 N1 C5 175.6(3)
Ag1 C1 N1 C5 -1.7(5)
N1 C1 N2 C12 0.6(4)
Ag1 C1 N2 C12 177.8(2)
N1 C1 N2 C9 176.9(3)
Ag1 C1 N2 C9 -5.9(5)
N6 C2 N5 C14 0.1(4)
Ag1 C2 N5 C14 -179.4(3)
N6 C2 N5 C6 175.0(3)
Ag1 C2 N5 C6 -4.5(5)
C1 N2 C9 C10 84.6(4)
C12 N2 C9 C10 -99.4(4)
C2 N5 C14 C13 0.3(4)
C6 N5 C14 C13 -174.6(3)
C2 N5 C14 C37 -178.2(3)
C6 N5 C14 C37 6.9(6)
C4 N4 C6 N5 -103.7(4)
C18 N4 C6 N5 68.6(4)
C2 N5 C6 N4 48.8(4)
C14 N5 C6 N4 -137.0(3)
C4 N3 C10 C9 87.0(4)
C17 N3 C10 C9 -86.3(4)
N2 C9 C10 N3 -91.7(4)
C3 N8 C5 N1 -103.7(4)
C15 N8 C5 N1 70.3(4)
C1 N1 C5 N8 42.2(5)
C11 N1 C5 N8 -141.9(3)
C3 N7 C16 C15 -0.4(4)
C8 N7 C16 C15 169.3(3)
C3 N7 C16 C43 172.9(3)
C8 N7 C16 C43 -17.4(5)
C48 C43 C16 C15 -98.4(5)
C44 C43 C16 C15 84.6(5)
C48 C43 C16 N7 90.2(5)
C44 C43 C16 N7 -86.7(5)
N5 C14 C13 N6 -0.6(4)
C37 C14 C13 N6 177.8(4)
N5 C14 C13 C31 174.6(4)
C37 C14 C13 C31 -7.0(7)
C2 N6 C13 C14 0.7(4)
C7 N6 C13 C14 177.5(3)
C2 N6 C13 C31 -175.1(3)
C7 N6 C13 C31 1.8(5)
C18 N4 C4 N3 0.8(4)
C6 N4 C4 N3 174.2(3)
C17 N3 C4 N4 -0.3(4)
C10 N3 C4 N4 -174.6(3)
C1 N2 C12 C11 -0.2(4)
C9 N2 C12 C11 -176.6(3)
C1 N2 C12 C25 -178.2(3)
C9 N2 C12 C25 5.5(5)
C2 N6 C7 C8 80.8(4)
C13 N6 C7 C8 -95.6(4)
N7 C16 C15 N8 0.7(4)
C43 C16 C15 N8 -171.5(4)
N7 C16 C15 C49 -175.0(4)
C43 C16 C15 C49 12.8(7)
C3 N8 C15 C16 -0.9(4)
C5 N8 C15 C16 -175.5(3)
C3 N8 C15 C49 175.3(3)
C5 N8 C15 C49 0.6(5)
C16 N7 C3 N8 -0.1(4)
C8 N7 C3 N8 -169.6(3)
C15 N8 C3 N7 0.6(4)
C5 N8 C3 N7 175.4(3)
C4 N3 C17 C18 -0.4(4)
C10 N3 C17 C18 173.8(3)
C4 N3 C17 C61 175.3(3)
C10 N3 C17 C61 -10.6(5)
N2 C12 C11 N1 -0.2(4)
C25 C12 C11 N1 177.6(4)
N2 C12 C11 C19 177.8(4)
C25 C12 C11 C19 -4.4(7)
C1 N1 C11 C12 0.6(4)
C5 N1 C11 C12 -175.8(3)
C1 N1 C11 C19 -177.6(3)
C5 N1 C11 C19 6.0(5)
C20 C19 C11 C12 118.0(5)
C24 C19 C11 C12 -59.5(6)
C20 C19 C11 N1 -64.2(5)
C24 C19 C11 N1 118.3(4)
C11 C12 C25 C26 90.8(5)
N2 C12 C25 C26 -91.8(5)
C11 C12 C25 C30 -87.6(5)
N2 C12 C25 C30 89.8(5)
N3 C17 C18 N4 0.8(4)
C61 C17 C18 N4 -174.5(4)
N3 C17 C18 C55 -174.0(4)
C61 C17 C18 C55 10.7(7)
C4 N4 C18 C17 -1.0(4)
C6 N4 C18 C17 -174.2(3)
C4 N4 C18 C55 174.4(3)
C6 N4 C18 C55 1.2(5)
C3 N7 C8 C7 92.5(4)
C16 N7 C8 C7 -75.5(4)
N6 C7 C8 N7 -95.8(4)
C26 C25 C30 C29 -0.2(6)
C12 C25 C30 C29 178.3(3)
C39 C38 C37 C42 0.0(6)
C39 C38 C37 C14 179.7(4)
C13 C14 C37 C38 -46.6(6)
N5 C14 C37 C38 131.6(4)
C13 C14 C37 C42 133.1(4)
N5 C14 C37 C42 -48.8(5)
C63 C62 C61 C66 1.8(6)
C63 C62 C61 C17 177.0(4)
C18 C17 C61 C66 54.2(6)
N3 C17 C61 C66 -120.4(4)
C18 C17 C61 C62 -121.0(5)
N3 C17 C61 C62 64.5(5)
C17 C18 C55 C56 69.7(6)
N4 C18 C55 C56 -104.4(5)
C17 C18 C55 C60 -114.8(5)
N4 C18 C55 C60 71.0(5)
C38 C37 C42 C41 -1.9(6)
C14 C37 C42 C41 178.5(4)
C48 C43 C44 C45 -0.5(6)
C16 C43 C44 C45 176.6(4)
C22 C23 C24 C19 -1.1(6)
C20 C19 C24 C23 1.4(6)
C11 C19 C24 C23 178.9(4)
C25 C30 C29 C28 -0.3(6)
C14 C13 C31 C32 -95.4(5)
N6 C13 C31 C32 79.1(5)
C14 C13 C31 C36 86.7(6)
N6 C13 C31 C36 -98.7(5)
C30 C25 C26 C27 0.7(6)
C12 C25 C26 C27 -177.7(4)
C24 C19 C20 C21 -0.6(6)
C11 C19 C20 C21 -178.1(4)
C37 C42 C41 C40 1.7(6)
C58 C57 C56 C55 0.1(7)
C60 C55 C56 C57 -0.7(6)
C18 C55 C56 C57 174.8(4)
C51 C50 C49 C54 1.2(6)
C51 C50 C49 C15 -177.2(4)
C16 C15 C49 C54 66.8(6)
N8 C15 C49 C54 -108.3(4)
C16 C15 C49 C50 -114.8(5)
N8 C15 C49 C50 70.1(5)
C30 C29 C28 C27 0.2(6)
C43 C44 C45 C46 -1.3(6)
C61 C62 C63 C64 -1.3(6)
C44 C43 C48 C47 1.9(6)
C16 C43 C48 C47 -175.1(4)
C56 C57 C58 C59 0.7(8)
C25 C26 C27 C28 -0.8(6)
C29 C28 C27 C26 0.4(6)
C54 C53 C52 C51 0.1(7)
C44 C45 C46 C47 1.7(6)
C42 C41 C40 C39 0.3(6)
C50 C49 C54 C53 -1.4(6)
C15 C49 C54 C53 177.0(4)
C52 C53 C54 C49 0.8(7)
C62 C63 C64 C65 0.6(7)
C19 C20 C21 C22 -0.3(7)
O8 S1 C68 F4 175.1(4)
O9 S1 C68 F4 54.3(4)
O7 S1 C68 F4 -65.8(4)
O8 S1 C68 F5 -65.6(4)
O9 S1 C68 F5 173.6(3)
O7 S1 C68 F5 53.5(4)
O8 S1 C68 F6 55.4(4)
O9 S1 C68 F6 -65.5(4)
O7 S1 C68 F6 174.4(3)
C41 C40 C39 C38 -2.2(7)
C37 C38 C39 C40 2.0(7)
C45 C46 C47 C48 -0.3(7)
C43 C48 C47 C46 -1.5(7)
C32 C31 C36 C35 2.7(7)
C13 C31 C36 C35 -179.4(4)
C53 C52 C51 C50 -0.3(7)
C49 C50 C51 C52 -0.4(6)
C24 C23 C22 C21 0.2(7)
C20 C21 C22 C23 0.6(7)
C33 C34 C35 C36 -1.7(9)
C31 C36 C35 C34 -0.7(8)
C62 C61 C66 C65 -1.7(7)
C17 C61 C66 C65 -177.1(5)
C63 C64 C65 C66 -0.5(9)
C61 C66 C65 C64 1.1(9)
C56 C55 C60 C59 0.6(7)
C18 C55 C60 C59 -174.8(4)
C36 C31 C32 C33 -2.5(7)
C13 C31 C32 C33 179.6(5)
C35 C34 C33 C32 2.0(10)
C31 C32 C33 C34 0.1(9)
C57 C58 C59 C60 -0.8(8)
C55 C60 C59 C58 0.2(8)
O5 S2 C67 F3 -66.1(8)
O4 S2 C67 F3 56.1(7)
O6 S2 C67 F3 174.3(6)
O5 S2 C67 F2 60.5(6)
O4 S2 C67 F2 -177.3(5)
O6 S2 C67 F2 -59.1(6)
O5 S2 C67 F1 174.8(5)
O4 S2 C67 F1 -63.0(5)
O6 S2 C67 F1 55.2(5)
O1 S3 C70 F9 -55.4(14)
O3 S3 C70 F9 59.5(13)
O2 S3 C70 F9 -172.2(12)
O1 S3 C70 F8 175.4(12)
O3 S3 C70 F8 -69.7(14)
O2 S3 C70 F8 58.5(14)
O1 S3 C70 F7 52.6(13)
O3 S3 C70 F7 167.5(11)
O2 S3 C70 F7 -64.3(12)

loop_
_platon_squeeze_void_nr
_platon_squeeze_void_average_x
_platon_squeeze_void_average_y
_platon_squeeze_void_average_z
_platon_squeeze_void_volume
_platon_squeeze_void_count_electrons
1 0.500 0.000 1.000 697.3 153.8
2 0.114 0.234 0.278 12.9 0.5
3 0.114 0.266 0.778 12.9 0.5
4 0.500 0.500 0.500 697.4 153.1
5 0.886 0.734 0.222 12.9 0.5
6 0.886 0.766 0.722 12.8 0.5
